data_2219732
loop_
_publ_author_name
'Makita, Ryoko'
'Tanizawa, Koutarou'
'Tanaka, Kiyoaki'
'Takei, Humihiko'

_publ_section_title
;
 Redetermination of the perovskite-type compound YRh~3~B revealing a Rh
 deficiency
;
_journal_coeditor_code WM2195
_journal_issue 10
_journal_name_full 'Acta Crystallographica Section E'
_journal_page_first i72
_journal_paper_doi 10.1107/S1600536808030754
_journal_volume 64
_journal_year 2008
_chemical_formula_iupac 'Yb Rh2.67 B'
_chemical_formula_structural 'Yb Rh2.67 B'
_chemical_formula_sum 'B Rh2.67 Yb'
_chemical_formula_weight 458.61
_chemical_name_common 'Rhodium Ytterbium Boride'
_chemical_name_systematic
;
Ytterbium trirhodium boride
;
_space_group_IT_number 221
_symmetry_cell_setting cubic
_symmetry_space_group_name_Hall '-P 4 2 3'
_symmetry_space_group_name_H-M 'P m -3 m'
_cell_angle_alpha 90.00
_cell_angle_beta 90.00
_cell_angle_gamma 90.00
_cell_formula_units_Z 1
_cell_length_a 4.12992(7)
_cell_length_b 4.12992(7)
_cell_length_c 4.12992(7)
_cell_measurement_reflns_used 30
_cell_measurement_temperature 109.0(10)
_cell_measurement_theta_max 38.27
_cell_measurement_theta_min 36.48
_cell_volume 70.441(2)
_computing_cell_refinement
;
RSLC-3 UNICS system (Sakurai & Kobayashi, 1979)
;
_computing_data_collection
;
MXCSYS (MacScience, 1995) and IUANGLE (Tanaka <i>et al.</i>,
1994).
;
_computing_data_reduction 'RDEDIT (Tanaka, 2008)'
_computing_molecular_graphics 'ATOMS for Windows (Dowty, 2000)'
_computing_publication_material 'RDEDIT (Tanaka, 2008)'
_computing_structure_refinement 'QNTAO (Tanaka & \=Onuki, 2002; Tanaka <i>et al.</i>, 2008)'
_computing_structure_solution 'QNTAO (Tanaka & \=Onuki, 2002; Tanaka <i>et al.</i>, 2008)'
_diffrn_ambient_temperature 109.0(10)
_diffrn_detector_area_resol_mean '1.25 x 1.25\%'
_diffrn_measured_fraction_theta_max 1.0
_diffrn_measurement_device_type 'MacScience M06XHF22 four-circle'
_diffrn_measurement_method \w/2\q
_diffrn_radiation_monochromator graphite
_diffrn_radiation_source 'fine-focus rotating anode'
_diffrn_radiation_type MoK\a
_diffrn_radiation_wavelength 0.71073
_diffrn_reflns_av_R_equivalents 0.0185
_diffrn_reflns_limit_h_max 9
_diffrn_reflns_limit_h_min -7
_diffrn_reflns_limit_k_max 11
_diffrn_reflns_limit_k_min -11
_diffrn_reflns_limit_l_max 11
_diffrn_reflns_limit_l_min -11
_diffrn_reflns_number 953
_diffrn_reflns_theta_max 74.893
_diffrn_reflns_theta_min 4.934
_diffrn_standards_decay_% 0
_diffrn_standards_interval_count 50
_diffrn_standards_number 3
_exptl_absorpt_coefficient_mu 47.897
_exptl_absorpt_correction_T_max 0.1690
_exptl_absorpt_correction_T_min 0.0688
_exptl_absorpt_correction_type sphere
_exptl_absorpt_process_details
;
[transmission coefficients for spheres tabulated in International Tables
for X-ray Crystallography (Vol. II, 1972, Table 5.3.6B) were interpolated
with Lagrange's method (four point interpolation; Yamauchi <i>et al.</i>,
1965)]
;
_exptl_crystal_colour black
_exptl_crystal_density_diffrn 10.81
_exptl_crystal_description sphere
_exptl_crystal_F_000 195.14
_exptl_crystal_size_max 0.082
_exptl_crystal_size_mid 0.082
_exptl_crystal_size_min 0.082
_exptl_crystal_size_rad 0.041
_refine_diff_density_max 1.86
_refine_diff_density_min -1.98
_refine_ls_extinction_coef '0.052(2) times 10^4^'
_refine_ls_extinction_method 'B-C type 1 Gaussian anisotropic (Becker & Coppens, 1975)'
_refine_ls_goodness_of_fit_ref 1.146
_refine_ls_matrix_type full
_refine_ls_number_parameters 11
_refine_ls_number_reflns 193
_refine_ls_number_restraints 3
_refine_ls_R_factor_gt 0.0140
_refine_ls_shift/su_max 0.00010
_refine_ls_shift/su_mean 0.00005
_refine_ls_structure_factor_coef F
_refine_ls_weighting_scheme sigma
_refine_ls_wR_factor_gt 0.0232
_refine_ls_wR_factor_ref 0.0288
_reflns_number_gt 193
_reflns_number_total 193
_reflns_threshold_expression F>3\s(F)
_cod_data_source_file wm2195.cif
_cod_data_source_block I
_cod_original_cell_volume 70.441(4)
_cod_database_code 2219732
_cod_database_fobs_code 2219732

loop_
_symmetry_equiv_pos_as_xyz
'x, y, z'
'z, x, y'
'y, z, x'
'x, z, y'
'y, x, z'
'z, y, x'
'x, -y, -z'
'z, -x, -y'
'y, -z, -x'
'x, -z, -y'
'y, -x, -z'
'z, -y, -x'
'-x, y, -z'
'-z, x, -y'
'-y, z, -x'
'-x, z, -y'
'-y, x, -z'
'-z, y, -x'
'-x, -y, z'
'-z, -x, y'
'-y, -z, x'
'-x, -z, y'
'-y, -x, z'
'-z, -y, x'
'-x, -y, -z'
'-z, -x, -y'
'-y, -z, -x'
'-x, -z, -y'
'-y, -x, -z'
'-z, -y, -x'
'-x, y, z'
'-z, x, y'
'-y, z, x'
'-x, z, y'
'-y, x, z'
'-z, y, x'
'x, -y, z'
'z, -x, y'
'y, -z, x'
'x, -z, y'
'y, -x, z'
'z, -y, x'
'x, y, -z'
'z, x, -y'
'y, z, -x'
'x, z, -y'
'y, x, -z'
'z, y, -x'

loop_
_atom_site_type_symbol
_atom_site_label
_atom_site_fract_x
_atom_site_fract_y
_atom_site_fract_z
_atom_site_U_iso_or_equiv
_atom_site_adp_type
_atom_site_calc_flag
_atom_site_refinement_flags
_atom_site_occupancy
Yb Yb 0.5000 0.5000 0.5000 0.2120(10) Uani d S 1
Rh Rh 0.0000 0.0000 0.5000 0.143(2) Uani d S 0.891(6)
B B 0.0000 0.0000 0.0000 0.291(6) Uani d S 1

loop_
_atom_site_aniso_label
_atom_site_aniso_U_11
_atom_site_aniso_U_22
_atom_site_aniso_U_33
_atom_site_aniso_U_12
_atom_site_aniso_U_13
_atom_site_aniso_U_23
_atom_site_aniso_type_symbol
Yb 0.00269(4) 0.00269(4) 0.00269(4) 0 0 0 Yb
Rh 0.00202(6) 0.00202(6) 0.00139(6) 0 0 0 Rh
B 0.0037(2) 0.0037(2) 0.0037(2) 0 0 0 B

loop_
_atom_type_symbol
_atom_type_description
_atom_type_scat_dispersion_real
_atom_type_scat_dispersion_imag
_atom_type_scat_source
Yb Yb -0.3850 5.5486
;International Tables Vol C Tables 4.2.6.8
Calculated with a program SFRSCF for each atomic orbital
calculated with a program HEX by Libermann, Cromer & Waber
(1971).
;
Rh Rh -1.1178 0.9187
;International Tables Vol C Tables 4.2.6.8
Calculated with a program SFRSCF for each atomic orbital
calculated with a program HEX by Libermann, Cromer & Waber
(1971).
;
B B 0.0013 0.0007
;International Tables Vol C Tables 4.2.6.8
Calculated with a program SFMANN for each atomic orbital
from atomic orbitals
by Mann (1968)
;

loop_
_geom_angle_atom_site_label_1
_geom_angle_atom_site_label_2
_geom_angle_atom_site_label_3
_geom_angle_site_symmetry_1
_geom_angle_site_symmetry_2
_geom_angle_site_symmetry_3
_geom_angle
_geom_angle_publ_flag
Rh B Rh 1_655 1_655 2_555 90.000 n
Rh Yb Rh 1_655 1_555 2_555 60.000 n
Rh Yb B 1_655 1_555 1_655 35.264 n
Yb B Rh 1_555 1_655 2_555 54.736 n

loop_
_geom_bond_atom_site_label_1
_geom_bond_atom_site_label_2
_geom_bond_site_symmetry_1
_geom_bond_site_symmetry_2
_geom_bond_distance
_geom_bond_publ_flag
Rh Rh 1_655 2_555 2.92029(7) y
B Rh 1_655 1_655 2.06496(7) y
B Yb 1_655 1_555 3.57662(7) y
Rh Yb 1_655 1_555 2.92029(7) y
